data_2222403
loop_
_publ_author_name
'Randeniya, Sajini R.'
'Norman, Richard E.'

_publ_section_title
;Bis(thiocyanato-\k<i>N</i>)[tris(2-pyridylmethyl)amine-\k^4^<i>N</i>,<i>N</i>',<i>N</i>'',<i>N</i>''']nickel(II)
 methanol hemisolvate
;
_journal_coeditor_code NC2147
_journal_issue 7
_journal_name_full 'Acta Crystallographica Section E'
_journal_page_first m771
_journal_paper_doi 10.1107/S1600536809021722
_journal_volume 65
_journal_year 2009
_chemical_formula_iupac '[Ni (N C S)2 (C18 H18 N4)], 0.5C H4 O'
_chemical_formula_moiety 'C20 H18 N6 Ni S2, 0.5(C H4 O)'
_chemical_formula_sum 'C20.5 H20 N6 Ni O0.5 S2'
_chemical_formula_weight 481.26
_chemical_name_systematic
;
Bis(thiocyanato-\k<i>N</i>)[tris(2-pyridylmethyl)amine-
\k^4^<i>N</i>,<i>N</i>',<i>N</i>'',<i>N</i>''']nickel(II) methanol
hemisolvate
;
_space_group_IT_number 2
_symmetry_cell_setting triclinic
_symmetry_space_group_name_Hall '-P 1'
_symmetry_space_group_name_H-M 'P -1'
_cell_angle_alpha 73.415(9)
_cell_angle_beta 87.517(12)
_cell_angle_gamma 76.205(10)
_cell_formula_units_Z 4
_cell_length_a 9.4820(10)
_cell_length_b 15.523(3)
_cell_length_c 15.839(3)
_cell_measurement_reflns_used 8223
_cell_measurement_temperature 90
_cell_measurement_theta_max 26.0
_cell_measurement_theta_min 2.5
_cell_volume 2169.1(6)
_computing_cell_refinement 'SCALEPACK (Otwinowski & Minor, 1997)'
_computing_data_collection 'COLLECT (Nonius, 2000)'
_computing_data_reduction 'DENZO and SCALEPACK (Otwinowski & Minor, 1997)'
_computing_molecular_graphics 'ORTEPII (Johnson, 1976)'
_computing_publication_material 'TEXSAN for Windows (Molecular Structure Corporation, 1999)'
_computing_structure_refinement 'TEXSAN for Windows (Molecular Structure Corporation, 1999)'
_computing_structure_solution 'SIR92 (Altomare <i>et al.</i>,  1993)'
_diffrn_ambient_temperature 90
_diffrn_measured_fraction_theta_full 0.995
_diffrn_measured_fraction_theta_max 0.995
_diffrn_measurement_device 'Nonius KappaCCD with an Oxford Cryosystems Cryostream cooler'
_diffrn_measurement_method '\w and \f'
_diffrn_radiation_monochromator graphite
_diffrn_radiation_source 'fine-focus sealed tube'
_diffrn_radiation_type MoK\a
_diffrn_radiation_wavelength 0.7107
_diffrn_reflns_av_R_equivalents 0.04940
_diffrn_reflns_av_sigmaI/netI 0.097
_diffrn_reflns_limit_h_max 11
_diffrn_reflns_limit_h_min -11
_diffrn_reflns_limit_k_max 19
_diffrn_reflns_limit_k_min -19
_diffrn_reflns_limit_l_max 19
_diffrn_reflns_limit_l_min -19
_diffrn_reflns_number 16372
_diffrn_reflns_reduction_process 'Lp corrections applied'
_diffrn_reflns_theta_full 26.06
_diffrn_reflns_theta_max 26.06
_diffrn_reflns_theta_min 2.56
_exptl_absorpt_coefficient_mu 1.109
_exptl_absorpt_correction_T_max 0.957
_exptl_absorpt_correction_T_min 0.799
_exptl_absorpt_correction_type multi-scan
_exptl_absorpt_process_details '(SCALEPACK; Otwinowski & Minor, 1997)'
_exptl_crystal_colour purple
_exptl_crystal_density_diffrn 1.473
_exptl_crystal_description needle
_exptl_crystal_F_000 996.00
_exptl_crystal_size_max 0.20
_exptl_crystal_size_mid 0.07
_exptl_crystal_size_min 0.04
_refine_diff_density_max 1.296
_refine_diff_density_min -0.653
_refine_ls_extinction_method none
_refine_ls_goodness_of_fit_all 0.9130
_refine_ls_goodness_of_fit_ref 0.9911
_refine_ls_hydrogen_treatment constr
_refine_ls_matrix_type full
_refine_ls_number_constraints 0
_refine_ls_number_parameters 541
_refine_ls_number_reflns 5290
_refine_ls_number_restraints 0
_refine_ls_R_factor_all 0.0907
_refine_ls_R_factor_gt 0.0751
_refine_ls_shift/su_max 0.0002
_refine_ls_shift/su_mean 0.00
_refine_ls_structure_factor_coef Fsqd
_refine_ls_weighting_details 'w = 1/[\s^2^(Fo) + 0.0025|Fo|^2^]'
_refine_ls_weighting_scheme sigma
_refine_ls_wR_factor_all 0.1620
_refine_ls_wR_factor_ref 0.1365
_reflns_number_gt 5290
_reflns_number_total 8526
_reflns_threshold_expression I>2\s(I)
_cod_data_source_file nc2147.cif
_cod_data_source_block I
_cod_original_cell_volume 2169.2(7)
_cod_original_formula_sum 'C20.5 H20 N6 Ni1 O0.5 S2'
_cod_database_code 2222403

loop_
_symmetry_equiv_pos_as_xyz
'   +x,   +y,   +z'
'   -x,   -y,   -z'

loop_
_atom_site_type_symbol
_atom_site_label
_atom_site_fract_x
_atom_site_fract_y
_atom_site_fract_z
_atom_site_U_iso_or_equiv
_atom_site_adp_type
_atom_site_calc_flag
_atom_site_occupancy
_atom_site_disorder_assembly
_atom_site_disorder_group
Ni Ni1 0.17625(7) 0.08947(4) 0.73918(4) 0.0246(2) Uani d 1 . .
Ni Ni2 0.19950(7) 0.38729(5) 0.24438(4) 0.0312(2) Uani d 1 . .
S S12 0.51060(10) -0.14619(9) 0.95779(9) 0.0330(4) Uani d 1 . .
S S14 0.2342(2) -0.13602(10) 0.57919(10) 0.0381(4) Uani d 1 . .
S S22 0.3107(2) 0.67884(10) 0.09424(11) 0.0433(5) Uani d 1 . .
S S24 -0.2789(2) 0.54238(11) 0.28929(11) 0.0425(4) Uani d 1 . .
O O1 0.7669(5) 0.2924(3) 0.1191(3) 0.0580(10) Uani d 1 . .
N N11 -0.0089(4) 0.0566(3) 0.8022(3) 0.0277(12) Uani d 1 . .
N N12 0.0414(4) 0.2034(3) 0.6520(3) 0.0241(11) Uani d 1 . .
N N13 0.3559(4) 0.1477(3) 0.7061(3) 0.0254(11) Uani d 1 . .
N N14 0.1426(4) 0.1810(3) 0.8192(3) 0.0266(11) Uani d 1 . .
N N21 0.1672(5) 0.3851(3) 0.1180(3) 0.0344(13) Uani d 1 . .
N N22 0.2247(5) 0.2452(3) 0.2949(3) 0.0310(12) Uani d 1 . .
N N23 0.2990(5) 0.3833(3) 0.3590(3) 0.0348(13) Uani d 1 . .
N N24 0.4193(5) 0.3489(3) 0.2087(3) 0.0323(13) Uani d 1 . .
N N122 0.3083(5) -0.0145(3) 0.8355(3) 0.0294(12) Uani d 1 . .
N N144 0.1977(4) 0.0090(3) 0.6555(3) 0.0291(12) Uani d 1 . .
N N222 0.2045(5) 0.5275(3) 0.1969(3) 0.0354(13) Uani d 1 . .
N N244 -0.0113(5) 0.4219(3) 0.2804(3) 0.0370(10) Uani d 1 . .
C C1 0.8645(7) 0.2053(5) 0.1528(5) 0.058(2) Uani d 1 . .
C C12 0.3932(5) -0.0685(3) 0.8853(3) 0.0232(13) Uani d 1 . .
C C14 0.2114(5) -0.0509(4) 0.6239(3) 0.0270(10) Uani d 1 . .
C C22 0.2493(6) 0.5897(4) 0.1551(4) 0.034(2) Uani d 1 . .
C C24 -0.1227(6) 0.4713(4) 0.2846(3) 0.032(2) Uani d 1 . .
C C111 -0.0950(6) 0.0084(4) 0.7802(4) 0.032(2) Uani d 1 . .
C C112 -0.2169(6) -0.0074(4) 0.8272(4) 0.037(2) Uani d 1 . .
C C113 -0.2548(6) 0.0287(4) 0.8975(4) 0.037(2) Uani d 1 . .
C C114 -0.1669(6) 0.0797(4) 0.9192(4) 0.032(2) Uani d 1 . .
C C115 -0.0444(6) 0.0910(4) 0.8713(3) 0.0290(10) Uani d 1 . .
C C116 0.0631(6) 0.1389(4) 0.8967(3) 0.032(2) Uani d 1 . .
C C121 -0.0096(5) 0.2078(3) 0.5723(3) 0.0280(10) Uani d 1 . .
C C122 -0.0967(6) 0.2869(4) 0.5180(4) 0.036(2) Uani d 1 . .
C C123 -0.1332(6) 0.3652(4) 0.5473(4) 0.039(2) Uani d 1 . .
C C124 -0.0851(6) 0.3615(4) 0.6287(4) 0.035(2) Uani d 1 . .
C C125 0.0030(5) 0.2796(3) 0.6796(3) 0.0260(10) Uani d 1 . .
C C126 0.0610(6) 0.2749(4) 0.7681(3) 0.031(2) Uani d 1 . .
C C131 0.4451(6) 0.1444(4) 0.6387(4) 0.032(2) Uani d 1 . .
C C132 0.5700(6) 0.1761(4) 0.6300(4) 0.041(2) Uani d 1 . .
C C133 0.6032(6) 0.2160(4) 0.6923(4) 0.038(2) Uani d 1 . .
C C134 0.5099(6) 0.2217(4) 0.7610(4) 0.037(2) Uani d 1 . .
C C135 0.3879(5) 0.1862(3) 0.7663(4) 0.0280(10) Uani d 1 . .
C C136 0.2900(5) 0.1834(4) 0.8442(4) 0.031(2) Uani d 1 . .
C C211 0.0431(6) 0.3824(4) 0.0825(4) 0.040(2) Uani d 1 . .
C C212 0.0312(7) 0.3855(4) -0.0050(4) 0.046(2) Uani d 1 . .
C C213 0.1500(7) 0.3892(4) -0.0562(4) 0.042(2) Uani d 1 . .
C C214 0.2798(6) 0.3924(4) -0.0211(4) 0.040(2) Uani d 1 . .
C C215 0.2855(6) 0.3884(4) 0.0671(4) 0.034(2) Uani d 1 . .
C C216 0.4216(6) 0.3914(4) 0.1122(4) 0.037(2) Uani d 1 . .
C C221 0.1282(6) 0.2013(4) 0.3430(4) 0.033(2) Uani d 1 . .
C C222 0.1646(6) 0.1105(4) 0.3901(4) 0.038(2) Uani d 1 . .
C C223 0.3051(6) 0.0609(4) 0.3889(4) 0.041(2) Uani d 1 . .
C C224 0.4054(6) 0.1041(4) 0.3368(4) 0.040(2) Uani d 1 . .
C C225 0.3625(6) 0.1967(4) 0.2905(4) 0.033(2) Uani d 1 . .
C C226 0.4634(6) 0.2453(4) 0.2305(4) 0.035(2) Uani d 1 . .
C C231 0.2346(7) 0.3841(4) 0.4367(4) 0.041(2) Uani d 1 . .
C C232 0.3106(8) 0.3867(4) 0.5092(4) 0.047(2) Uani d 1 . .
C C233 0.4550(9) 0.3892(4) 0.4987(4) 0.057(2) Uani d 1 . .
C C234 0.5236(7) 0.3845(4) 0.4202(4) 0.044(2) Uani d 1 . .
C C235 0.4417(6) 0.3819(4) 0.3505(4) 0.036(2) Uani d 1 . .
C C236 0.5053(6) 0.3845(4) 0.2609(4) 0.041(2) Uani d 1 . .
H H1 0.7480 0.2917 0.0576 0.070 Uiso d 1 . .
H H11 0.8769 0.1927 0.2147 0.070 Uiso c 1 . .
H H12 0.8266 0.1585 0.1406 0.070 Uiso c 1 . .
H H13 0.9557 0.2062 0.1257 0.070 Uiso c 1 . .
H H111 -0.0714 -0.0153 0.7310 0.039 Uiso c 1 . .
H H112 -0.2745 -0.0429 0.8112 0.044 Uiso c 1 . .
H H113 -0.3388 0.0190 0.9302 0.044 Uiso c 1 . .
H H114 -0.1910 0.1064 0.9665 0.039 Uiso c 1 . .
H H115 0.1311 0.0947 0.9392 0.038 Uiso c 1 . .
H H116 0.0116 0.1860 0.9213 0.038 Uiso c 1 . .
H H121 0.0158 0.1538 0.5526 0.033 Uiso c 1 . .
H H122 -0.1307 0.2876 0.4622 0.043 Uiso c 1 . .
H H123 -0.1913 0.4212 0.5110 0.046 Uiso c 1 . .
H H124 -0.1116 0.4142 0.6503 0.042 Uiso c 1 . .
H H125 -0.0186 0.2949 0.8020 0.037 Uiso c 1 . .
H H126 0.1244 0.3156 0.7591 0.037 Uiso c 1 . .
H H131 0.4210 0.1191 0.5949 0.039 Uiso c 1 . .
H H132 0.6324 0.1708 0.5823 0.049 Uiso c 1 . .
H H133 0.6884 0.2390 0.6878 0.045 Uiso c 1 . .
H H134 0.5292 0.2495 0.8041 0.044 Uiso c 1 . .
H H135 0.3288 0.1297 0.8909 0.037 Uiso c 1 . .
H H136 0.2843 0.2370 0.8631 0.037 Uiso c 1 . .
H H211 -0.0391 0.3783 0.1185 0.048 Uiso c 1 . .
H H212 -0.0586 0.3851 -0.0291 0.055 Uiso c 1 . .
H H213 0.1442 0.3896 -0.1160 0.051 Uiso c 1 . .
H H214 0.3624 0.3972 -0.0567 0.048 Uiso c 1 . .
H H215 0.4269 0.4540 0.1011 0.045 Uiso c 1 . .
H H216 0.5044 0.3585 0.0891 0.045 Uiso c 1 . .
H H221 0.0308 0.2352 0.3441 0.040 Uiso c 1 . .
H H222 0.0938 0.0818 0.4233 0.045 Uiso c 1 . .
H H223 0.3338 -0.0020 0.4230 0.049 Uiso c 1 . .
H H224 0.5020 0.0702 0.3332 0.048 Uiso c 1 . .
H H225 0.4674 0.2287 0.1770 0.042 Uiso c 1 . .
H H226 0.5571 0.2250 0.2581 0.042 Uiso c 1 . .
H H231 0.1348 0.3830 0.4421 0.049 Uiso c 1 . .
H H232 0.2646 0.3868 0.5637 0.057 Uiso c 1 . .
H H233 0.5084 0.3941 0.5458 0.068 Uiso c 1 . .
H H234 0.6242 0.3831 0.4142 0.053 Uiso c 1 . .
H H235 0.5062 0.4466 0.2301 0.049 Uiso c 1 . .
H H236 0.6019 0.3476 0.2684 0.049 Uiso c 1 . .

loop_
_atom_site_aniso_label
_atom_site_aniso_U_11
_atom_site_aniso_U_22
_atom_site_aniso_U_33
_atom_site_aniso_U_12
_atom_site_aniso_U_13
_atom_site_aniso_U_23
Ni1 0.0305(4) 0.0184(4) 0.0248(4) 0.0000(3) -0.0049(3) -0.0102(3)
Ni2 0.0351(4) 0.0283(4) 0.0278(4) 0.0021(3) -0.0073(3) -0.0111(3)
S12 0.0348(7) 0.0291(8) 0.0313(8) 0.0000(6) -0.0100(6) -0.0072(6)
S14 0.0492(9) 0.0296(8) 0.0433(9) -0.0088(7) 0.0013(7) -0.0229(7)
S22 0.0460(9) 0.0325(8) 0.0507(10) -0.0085(7) -0.0063(7) -0.0104(7)
S24 0.0384(8) 0.0407(9) 0.0500(10) -0.0018(7) 0.0032(7) -0.0218(8)
O1 0.056(3) 0.055(3) 0.060(3) -0.010(2) -0.002(2) -0.013(3)
N11 0.031(2) 0.022(2) 0.029(2) -0.002(2) -0.002(2) -0.010(2)
N12 0.031(2) 0.017(2) 0.025(2) 0.001(2) -0.007(2) -0.011(2)
N13 0.030(2) 0.018(2) 0.027(2) -0.003(2) -0.004(2) -0.004(2)
N14 0.031(2) 0.020(2) 0.030(2) 0.002(2) -0.007(2) -0.015(2)
N21 0.041(3) 0.025(3) 0.034(3) 0.001(2) -0.009(2) -0.009(2)
N22 0.033(3) 0.032(3) 0.027(2) 0.003(2) -0.006(2) -0.017(2)
N23 0.049(3) 0.022(2) 0.030(3) 0.003(2) -0.012(2) -0.009(2)
N24 0.034(2) 0.028(3) 0.037(3) -0.003(2) -0.004(2) -0.015(2)
N122 0.037(3) 0.023(2) 0.027(3) 0.000(2) -0.004(2) -0.011(2)
N144 0.035(2) 0.019(2) 0.032(3) -0.001(2) -0.004(2) -0.010(2)
N222 0.041(3) 0.028(3) 0.032(3) 0.001(2) -0.006(2) -0.006(2)
N244 0.039(3) 0.030(3) 0.037(3) 0.003(2) -0.003(2) -0.008(2)
C1 0.063(4) 0.039(4) 0.067(5) -0.011(3) -0.013(4) -0.003(4)
C12 0.030(3) 0.019(3) 0.023(3) -0.006(2) 0.003(2) -0.010(2)
C14 0.026(3) 0.023(3) 0.030(3) -0.005(2) 0.001(2) -0.006(2)
C22 0.035(3) 0.031(3) 0.033(3) 0.008(3) -0.009(3) -0.016(3)
C24 0.041(3) 0.034(3) 0.025(3) -0.009(3) -0.006(3) -0.011(3)
C111 0.043(3) 0.024(3) 0.031(3) -0.005(3) -0.004(3) -0.011(3)
C112 0.040(3) 0.027(3) 0.044(4) -0.008(3) -0.011(3) -0.009(3)
C113 0.038(3) 0.024(3) 0.040(3) 0.000(2) -0.003(3) -0.004(3)
C114 0.041(3) 0.023(3) 0.029(3) -0.001(2) 0.002(3) -0.007(2)
C115 0.037(3) 0.025(3) 0.023(3) 0.000(2) -0.005(2) -0.009(2)
C116 0.037(3) 0.035(3) 0.027(3) -0.007(3) -0.002(2) -0.016(3)
C121 0.034(3) 0.021(3) 0.032(3) -0.005(2) -0.003(2) -0.015(2)
C122 0.039(3) 0.034(3) 0.033(3) 0.003(3) -0.019(3) -0.013(3)
C123 0.047(3) 0.021(3) 0.042(4) 0.004(2) -0.025(3) -0.008(3)
C124 0.046(3) 0.020(3) 0.038(3) 0.000(2) -0.009(3) -0.011(3)
C125 0.026(3) 0.026(3) 0.029(3) -0.006(2) -0.003(2) -0.012(2)
C126 0.043(3) 0.021(3) 0.027(3) 0.004(2) -0.012(2) -0.013(2)
C131 0.037(3) 0.020(3) 0.037(3) -0.002(2) -0.002(3) -0.008(3)
C132 0.042(3) 0.022(3) 0.046(4) 0.001(3) 0.005(3) 0.001(3)
C133 0.037(3) 0.023(3) 0.054(4) -0.006(2) -0.004(3) -0.011(3)
C134 0.036(3) 0.023(3) 0.050(4) -0.001(2) -0.014(3) -0.012(3)
C135 0.032(3) 0.018(3) 0.031(3) -0.001(2) -0.007(2) -0.005(2)
C136 0.032(3) 0.027(3) 0.036(3) -0.003(2) -0.007(2) -0.014(3)
C211 0.043(3) 0.031(3) 0.045(4) -0.002(3) -0.009(3) -0.012(3)
C212 0.056(4) 0.041(4) 0.040(4) -0.003(3) -0.021(3) -0.013(3)
C213 0.054(4) 0.039(4) 0.033(3) 0.002(3) -0.014(3) -0.018(3)
C214 0.051(4) 0.034(3) 0.032(3) -0.005(3) 0.004(3) -0.010(3)
C215 0.043(3) 0.026(3) 0.033(3) -0.002(3) 0.000(3) -0.013(3)
C216 0.040(3) 0.032(3) 0.039(4) -0.006(3) 0.000(3) -0.009(3)
C221 0.031(3) 0.036(3) 0.036(3) -0.002(3) -0.004(3) -0.021(3)
C222 0.044(3) 0.032(3) 0.043(4) -0.007(3) 0.001(3) -0.020(3)
C223 0.053(4) 0.020(3) 0.049(4) -0.004(3) -0.004(3) -0.010(3)
C224 0.037(3) 0.033(3) 0.051(4) 0.000(3) -0.009(3) -0.018(3)
C225 0.038(3) 0.027(3) 0.039(3) -0.001(3) -0.014(3) -0.020(3)
C226 0.030(3) 0.031(3) 0.039(3) 0.001(2) -0.003(3) -0.010(3)
C231 0.061(4) 0.024(3) 0.037(4) -0.005(3) -0.003(3) -0.011(3)
C232 0.085(5) 0.026(3) 0.027(3) -0.003(3) -0.012(3) -0.006(3)
C233 0.100(6) 0.023(3) 0.041(4) -0.010(4) -0.037(4) 0.002(3)
C234 0.060(4) 0.030(3) 0.040(4) -0.010(3) -0.020(3) -0.003(3)
C235 0.047(4) 0.025(3) 0.034(3) -0.002(3) -0.018(3) -0.005(3)
C236 0.035(3) 0.038(4) 0.054(4) -0.010(3) -0.010(3) -0.018(3)

loop_
_atom_type_symbol
_atom_type_scat_dispersion_real
_atom_type_scat_dispersion_imag
_atom_type_scat_source
C 0.002 0.002
;International Tables for Crystallography
(1992, Vol. C, Table 6.1.1.2)
;
H 0.000 0.000
;International Tables for Crystallography
(1992, Vol. C, Table 6.1.1.2)
;
N 0.004 0.003
;International Tables for Crystallography
(1992, Vol. C, Table 6.1.1.2)
;
S 0.110 0.124
;International Tables for Crystallography
(1992, Vol. C, Table 6.1.1.2)
;
O 0.008 0.006
;International Tables for Crystallography
(1992, Vol. C, Table 6.1.1.2)
;
Ni 0.285 1.113
;International Tables for Crystallography
(1992, Vol. C, Tables 4.2.6.8 and 6.1.1.1)
;

loop_
_geom_angle_atom_site_label_1
_geom_angle_atom_site_label_2
_geom_angle_atom_site_label_3
_geom_angle_site_symmetry_1
_geom_angle_site_symmetry_3
_geom_angle
_geom_angle_publ_flag
N11 Ni1 N12 . . 88.2(2) y
N11 Ni1 N13 . . 161.0(2) y
N11 Ni1 N14 . . 81.5(2) y
N11 Ni1 N122 . . 91.0(2) y
N11 Ni1 N144 . . 98.1(2) y
N12 Ni1 N13 . . 91.4(2) y
N12 Ni1 N14 . . 81.8(2) y
N12 Ni1 N122 . . 173.5(2) y
N12 Ni1 N144 . . 93.9(2) y
N13 Ni1 N14 . . 79.6(2) y
N13 Ni1 N122 . . 87.3(2) y
N13 Ni1 N144 . . 101.0(2) y
N14 Ni1 N122 . . 91.7(2) y
N14 Ni1 N144 . . 175.7(2) y
N122 Ni1 N144 . . 92.6(2) y
N21 Ni2 N22 . . 93.0(2) y
N21 Ni2 N23 . . 161.9(2) y
N21 Ni2 N24 . . 80.6(2) y
N21 Ni2 N222 . . 89.6(2) y
N21 Ni2 N244 . . 99.9(2) y
N22 Ni2 N23 . . 87.2(2) y
N22 Ni2 N24 . . 83.3(2) y
N22 Ni2 N222 . . 172.2(2) y
N22 Ni2 N244 . . 95.7(2) y
N23 Ni2 N24 . . 81.4(2) y
N23 Ni2 N222 . . 88.0(2) y
N23 Ni2 N244 . . 98.2(2) y
N24 Ni2 N222 . . 89.9(2) y
N24 Ni2 N244 . . 179.0(2) y
N222 Ni2 N244 . . 91.1(2) y
Ni1 N11 C111 . . 127.7(4) n
Ni1 N11 C115 . . 113.6(3) n
C111 N11 C115 . . 118.7(4) n
Ni1 N12 C121 . . 126.9(3) n
Ni1 N12 C125 . . 115.2(3) n
C121 N12 C125 . . 117.8(4) n
Ni1 N13 C131 . . 128.7(4) n
Ni1 N13 C135 . . 112.8(3) n
C131 N13 C135 . . 118.3(4) n
Ni1 N14 C116 . . 105.9(3) n
Ni1 N14 C126 . . 110.1(3) n
Ni1 N14 C136 . . 105.2(3) n
C116 N14 C126 . . 112.8(4) n
C116 N14 C136 . . 111.9(4) n
C126 N14 C136 . . 110.5(4) n
Ni2 N21 C211 . . 126.7(4) n
Ni2 N21 C215 . . 114.4(4) n
C211 N21 C215 . . 118.9(5) n
Ni2 N22 C221 . . 126.7(3) n
Ni2 N22 C225 . . 113.1(3) n
C221 N22 C225 . . 119.1(5) n
Ni2 N23 C231 . . 126.5(4) n
Ni2 N23 C235 . . 113.3(4) n
C231 N23 C235 . . 120.2(5) n
Ni2 N24 C216 . . 105.8(3) n
Ni2 N24 C226 . . 108.2(3) n
Ni2 N24 C236 . . 106.4(3) n
C216 N24 C226 . . 110.6(4) n
C216 N24 C236 . . 113.9(4) n
C226 N24 C236 . . 111.6(4) n
Ni1 N122 C12 . . 173.1(4) n
Ni1 N144 C14 . . 166.0(4) n
Ni2 N222 C22 . . 154.9(4) n
Ni2 N244 C24 . . 155.9(4) n
S12 C12 N122 . . 178.5(4) n
S14 C14 N144 . . 178.9(5) n
S22 C22 N222 . . 178.9(5) n
S24 C24 N244 . . 179.1(5) n
N11 C111 C112 . . 121.8(5) n
C111 C112 C113 . . 119.8(5) n
C112 C113 C114 . . 118.3(5) n
C113 C114 C115 . . 119.3(5) n
N11 C115 C114 . . 122.1(5) n
N11 C115 C116 . . 116.0(4) n
C114 C115 C116 . . 121.8(5) n
N14 C116 C115 . . 111.5(4) n
N12 C121 C122 . . 123.1(5) n
C121 C122 C123 . . 118.0(5) n
C122 C123 C124 . . 119.6(5) n
C123 C124 C125 . . 119.2(5) n
N12 C125 C124 . . 122.2(5) n
N12 C125 C126 . . 117.8(4) n
C124 C125 C126 . . 120.0(5) n
N14 C126 C125 . . 114.5(4) n
N13 C131 C132 . . 123.0(5) n
C131 C132 C133 . . 118.7(5) n
C132 C133 C134 . . 118.6(5) n
C133 C134 C135 . . 119.1(5) n
N13 C135 C134 . . 122.2(5) n
N13 C135 C136 . . 116.8(4) n
C134 C135 C136 . . 120.9(5) n
N14 C136 C135 . . 110.1(4) n
N21 C211 C212 . . 122.0(5) n
C211 C212 C213 . . 119.0(5) n
C212 C213 C214 . . 120.2(5) n
C213 C214 C215 . . 118.2(5) n
N21 C215 C214 . . 121.7(5) n
N21 C215 C216 . . 115.7(5) n
C214 C215 C216 . . 122.6(5) n
N24 C216 C215 . . 110.8(4) n
N22 C221 C222 . . 122.8(5) n
C221 C222 C223 . . 119.0(5) n
C222 C223 C224 . . 119.1(5) n
C223 C224 C225 . . 119.3(5) n
N22 C225 C224 . . 120.6(5) n
N22 C225 C226 . . 117.8(5) n
C224 C225 C226 . . 121.6(5) n
N24 C226 C225 . . 114.3(4) n
N23 C231 C232 . . 121.8(6) n
C231 C232 C233 . . 117.4(6) n
C232 C233 C234 . . 121.1(6) n
C233 C234 C235 . . 118.5(6) n
N23 C235 C234 . . 120.9(5) n
N23 C235 C236 . . 117.3(5) n
C234 C235 C236 . . 121.7(5) n
N24 C236 C235 . . 111.4(4) n
C1 O1 H1 . . 101.59 n
O1 C1 H11 . . 109.49 n
O1 C1 H12 . . 109.47 n
O1 C1 H13 . . 109.47 n
H11 C1 H12 . . 109.47 n
H11 C1 H13 . . 109.47 n
H12 C1 H13 . . 109.45 n
N11 C111 H111 . . 119.12 n
C112 C111 H111 . . 119.11 n
C111 C112 H112 . . 120.11 n
C113 C112 H112 . . 120.11 n
C112 C113 H113 . . 120.84 n
C114 C113 H113 . . 120.84 n
C113 C114 H114 . . 120.37 n
C115 C114 H114 . . 120.36 n
N14 C116 H115 . . 108.96 n
N14 C116 H116 . . 108.95 n
C115 C116 H115 . . 108.97 n
C115 C116 H116 . . 108.96 n
H115 C116 H116 . . 109.46 n
N12 C121 H121 . . 118.44 n
C122 C121 H121 . . 118.44 n
C121 C122 H122 . . 120.99 n
C123 C122 H122 . . 120.99 n
C122 C123 H123 . . 120.21 n
C124 C123 H123 . . 120.20 n
C123 C124 H124 . . 120.42 n
C125 C124 H124 . . 120.42 n
N14 C126 H125 . . 108.21 n
N14 C126 H126 . . 108.21 n
C125 C126 H125 . . 108.22 n
C125 C126 H126 . . 108.22 n
H125 C126 H126 . . 109.46 n
N13 C131 H131 . . 118.50 n
C132 C131 H131 . . 118.51 n
C131 C132 H132 . . 120.63 n
C133 C132 H132 . . 120.63 n
C132 C133 H133 . . 120.68 n
C134 C133 H133 . . 120.68 n
C133 C134 H134 . . 120.43 n
C135 C134 H134 . . 120.43 n
N14 C136 H135 . . 109.32 n
N14 C136 H136 . . 109.32 n
C135 C136 H135 . . 109.32 n
C135 C136 H136 . . 109.32 n
H135 C136 H136 . . 109.46 n
N21 C211 H211 . . 118.99 n
C212 C211 H211 . . 118.99 n
C211 C212 H212 . . 120.50 n
C213 C212 H212 . . 120.50 n
C212 C213 H213 . . 119.91 n
C214 C213 H213 . . 119.91 n
C213 C214 H214 . . 120.91 n
C215 C214 H214 . . 120.91 n
N24 C216 H215 . . 109.15 n
N24 C216 H216 . . 109.14 n
C215 C216 H215 . . 109.14 n
C215 C216 H216 . . 109.14 n
H215 C216 H216 . . 109.47 n
N22 C221 H221 . . 118.60 n
C222 C221 H221 . . 118.61 n
C221 C222 H222 . . 120.49 n
C223 C222 H222 . . 120.48 n
C222 C223 H223 . . 120.45 n
C224 C223 H223 . . 120.45 n
C223 C224 H224 . . 120.32 n
C225 C224 H224 . . 120.33 n
N24 C226 H225 . . 108.26 n
N24 C226 H226 . . 108.25 n
C225 C226 H225 . . 108.25 n
C225 C226 H226 . . 108.25 n
H225 C226 H226 . . 109.46 n
N23 C231 H231 . . 119.07 n
C232 C231 H231 . . 119.08 n
C231 C232 H232 . . 121.29 n
C233 C232 H232 . . 121.28 n
C232 C233 H233 . . 119.48 n
C234 C233 H233 . . 119.46 n
C233 C234 H234 . . 120.75 n
C235 C234 H234 . . 120.75 n
N24 C236 H235 . . 108.99 n
N24 C236 H236 . . 108.99 n
C235 C236 H235 . . 108.99 n
C235 C236 H236 . . 108.98 n
H235 C236 H236 . . 109.46 n

loop_
_geom_bond_atom_site_label_1
_geom_bond_atom_site_label_2
_geom_bond_site_symmetry_2
_geom_bond_distance
_geom_bond_publ_flag
Ni1 N11 . 2.079(4) y
Ni1 N12 . 2.086(4) y
Ni1 N13 . 2.093(4) y
Ni1 N14 . 2.122(4) y
Ni1 N122 . 2.073(4) y
Ni1 N144 . 2.040(5) y
Ni2 N21 . 2.049(5) y
Ni2 N22 . 2.079(4) y
Ni2 N23 . 2.061(5) y
Ni2 N24 . 2.126(4) y
Ni2 N222 . 2.102(5) y
Ni2 N244 . 2.043(5) y
S12 C12 . 1.640(5) n
S14 C14 . 1.636(6) n
S22 C22 . 1.661(7) n
S24 C24 . 1.635(6) n
O1 C1 . 1.416(7) n
N11 C111 . 1.345(7) n
N11 C115 . 1.348(6) n
N12 C121 . 1.349(6) n
N12 C125 . 1.341(6) n
N13 C131 . 1.338(6) n
N13 C135 . 1.339(7) n
N14 C116 . 1.483(6) n
N14 C126 . 1.491(6) n
N14 C136 . 1.481(6) n
N21 C211 . 1.340(7) n
N21 C215 . 1.355(7) n
N22 C221 . 1.350(7) n
N22 C225 . 1.353(6) n
N23 C231 . 1.351(7) n
N23 C235 . 1.350(7) n
N24 C216 . 1.483(7) n
N24 C226 . 1.502(7) n
N24 C236 . 1.479(7) n
N122 C12 . 1.153(6) n
N144 C14 . 1.155(6) n
N222 C22 . 1.165(7) n
N244 C24 . 1.160(7) n
C111 C112 . 1.381(8) n
C112 C113 . 1.382(8) n
C113 C114 . 1.391(8) n
C114 C115 . 1.379(7) n
C115 C116 . 1.522(7) n
C121 C122 . 1.381(7) n
C122 C123 . 1.387(8) n
C123 C124 . 1.368(8) n
C124 C125 . 1.389(7) n
C125 C126 . 1.505(7) n
C131 C132 . 1.374(8) n
C132 C133 . 1.388(8) n
C133 C134 . 1.381(8) n
C134 C135 . 1.385(7) n
C135 C136 . 1.509(7) n
C211 C212 . 1.381(8) n
C212 C213 . 1.362(8) n
C213 C214 . 1.389(8) n
C214 C215 . 1.383(8) n
C215 C216 . 1.518(8) n
C221 C222 . 1.360(8) n
C222 C223 . 1.373(8) n
C223 C224 . 1.399(8) n
C224 C225 . 1.384(7) n
C225 C226 . 1.498(8) n
C231 C232 . 1.398(9) n
C232 C233 . 1.380(9) n
C233 C234 . 1.391(9) n
C234 C235 . 1.391(8) n
C235 C236 . 1.512(8) n
O1 H1 . 1.002 n
C1 H11 . 0.950 n
C1 H12 . 0.950 n
C1 H13 . 0.950 n
C111 H111 . 0.950 n
C112 H112 . 0.950 n
C113 H113 . 0.950 n
C114 H114 . 0.950 n
C116 H115 . 0.950 n
C116 H116 . 0.950 n
C121 H121 . 0.950 n
C122 H122 . 0.950 n
C123 H123 . 0.950 n
C124 H124 . 0.950 n
C126 H125 . 0.950 n
C126 H126 . 0.950 n
C131 H131 . 0.950 n
C132 H132 . 0.950 n
C133 H133 . 0.950 n
C134 H134 . 0.950 n
C136 H135 . 0.950 n
C136 H136 . 0.950 n
C211 H211 . 0.950 n
C212 H212 . 0.950 n
C213 H213 . 0.950 n
C214 H214 . 0.950 n
C216 H215 . 0.950 n
C216 H216 . 0.950 n
C221 H221 . 0.950 n
C222 H222 . 0.950 n
C223 H223 . 0.950 n
C224 H224 . 0.950 n
C226 H225 . 0.950 n
C226 H226 . 0.950 n
C231 H231 . 0.950 n
C232 H232 . 0.950 n
C233 H233 . 0.950 n
C234 H234 . 0.950 n
C236 H235 . 0.950 n
C236 H236 . 0.950 n

loop_
_geom_contact_atom_site_label_1
_geom_contact_atom_site_label_2
_geom_contact_distance
_geom_contact_site_symmetry_1
_geom_contact_site_symmetry_2
_geom_contact_publ_flag
O1 C211 3.211(7) . 1_655 n
O1 C216 3.260(7) . . n
C132 C233 3.318(8) . . n
C211 C212 3.364(8) . 2_565 n
S22 O1 3.370(5) . 2_665 n
C1 C111 3.412(8) . 2_656 n
O1 C226 3.428(7) . . n
O1 C212 3.453(8) . 1_655 n
C1 C211 3.461(9) . 1_655 n
C113 C134 3.487(7) . 1_455 n
C211 C213 3.496(8) . 2_565 n

loop_
_geom_torsion_atom_site_label_1
_geom_torsion_atom_site_label_2
_geom_torsion_atom_site_label_3
_geom_torsion_atom_site_label_4
_geom_torsion_site_symmetry_1
_geom_torsion_site_symmetry_2
_geom_torsion_site_symmetry_3
_geom_torsion_site_symmetry_4
_geom_torsion
_geom_torsion_publ_flag
Ni1 N11 C111 C112 . . . . -179.0(4) n
Ni1 N11 C115 C114 . . . . 177.4(4) n
Ni1 N11 C115 C116 . . . . -5.8(5) n
Ni1 N12 C121 C122 . . . . -178.8(4) n
Ni1 N12 C125 C124 . . . . 179.3(4) n
Ni1 N12 C125 C126 . . . . 0.5(5) n
Ni1 N13 C131 C132 . . . . -171.9(4) n
Ni1 N13 C135 C134 . . . . 174.5(4) n
Ni1 N13 C135 C136 . . . . -1.5(5) n
Ni1 N14 C116 C115 . . . . -36.1(4) n
Ni1 N14 C126 C125 . . . . 8.8(5) n
Ni1 N14 C136 C135 . . . . 40.9(4) n
Ni2 N21 C211 C212 . . . . 176.9(4) n
Ni2 N21 C215 C214 . . . . -176.5(4) n
Ni2 N21 C215 C216 . . . . 1.0(6) n
Ni2 N22 C221 C222 . . . . -164.7(4) n
Ni2 N22 C225 C224 . . . . 166.7(4) n
Ni2 N22 C225 C226 . . . . -16.5(6) n
Ni2 N23 C231 C232 . . . . -176.1(4) n
Ni2 N23 C235 C234 . . . . 176.3(4) n
Ni2 N23 C235 C236 . . . . 0.7(6) n
Ni2 N24 C216 C215 . . . . -37.2(5) n
Ni2 N24 C226 C225 . . . . -15.1(5) n
Ni2 N24 C236 C235 . . . . 33.5(5) n
N11 Ni1 N12 C121 . . . . -94.8(4) n
N11 Ni1 N12 C125 . . . . 85.3(3) n
N11 Ni1 N13 C131 . . . . -173.2(4) n
N11 Ni1 N13 C135 . . . . 12.6(7) n
N11 Ni1 N14 C116 . . . . 26.2(3) n
N11 Ni1 N14 C126 . . . . -96.1(3) n
N11 Ni1 N14 C136 . . . . 144.8(3) n
N11 C111 C112 C113 . . . . 1.7(8) n
N11 C115 C114 C113 . . . . 2.0(8) n
N11 C115 C116 N14 . . . . 29.4(6) n
N12 Ni1 N11 C111 . . . . 84.3(4) n
N12 Ni1 N11 C115 . . . . -93.9(3) n
N12 Ni1 N13 C131 . . . . -84.6(4) n
N12 Ni1 N13 C135 . . . . 101.2(3) n
N12 Ni1 N14 C116 . . . . 115.6(3) n
N12 Ni1 N14 C126 . . . . -6.7(3) n
N12 Ni1 N14 C136 . . . . -125.8(3) n
N12 C121 C122 C123 . . . . 0.0(8) n
N12 C125 C124 C123 . . . . -0.8(8) n
N12 C125 C126 N14 . . . . -6.5(6) n
N13 Ni1 N11 C111 . . . . 173.4(4) n
N13 Ni1 N11 C115 . . . . -4.7(7) n
N13 Ni1 N12 C121 . . . . 104.2(4) n
N13 Ni1 N12 C125 . . . . -75.7(3) n
N13 Ni1 N14 C116 . . . . -151.5(3) n
N13 Ni1 N14 C126 . . . . 86.3(3) n
N13 Ni1 N14 C136 . . . . -32.8(3) n
N13 C131 C132 C133 . . . . -2.1(8) n
N13 C135 C134 C133 . . . . -1.1(8) n
N13 C135 C136 N14 . . . . -27.7(6) n
N14 Ni1 N11 C111 . . . . 166.3(4) n
N14 Ni1 N11 C115 . . . . -11.9(3) n
N14 Ni1 N12 C121 . . . . -176.5(4) n
N14 Ni1 N12 C125 . . . . 3.6(3) n
N14 Ni1 N13 C131 . . . . -166.0(4) n
N14 Ni1 N13 C135 . . . . 19.8(3) n
N14 C116 C115 C114 . . . . -153.8(5) n
N14 C126 C125 C124 . . . . 174.7(4) n
N14 C136 C135 C134 . . . . 156.3(4) n
N21 Ni2 N22 C221 . . . . -106.5(4) n
N21 Ni2 N22 C225 . . . . 85.9(4) n
N21 Ni2 N23 C231 . . . . -174.1(5) n
N21 Ni2 N23 C235 . . . . 7.5(8) n
N21 Ni2 N24 C216 . . . . 29.8(3) n
N21 Ni2 N24 C226 . . . . -88.7(3) n
N21 Ni2 N24 C236 . . . . 151.3(4) n
N21 C211 C212 C213 . . . . 1.6(9) n
N21 C215 C214 C213 . . . . -2.6(8) n
N21 C215 C216 N24 . . . . 25.6(6) n
N22 Ni2 N21 C211 . . . . 80.7(5) n
N22 Ni2 N21 C215 . . . . -100.5(4) n
N22 Ni2 N23 C231 . . . . -83.1(4) n
N22 Ni2 N23 C235 . . . . 98.5(4) n
N22 Ni2 N24 C216 . . . . 124.0(3) n
N22 Ni2 N24 C226 . . . . 5.5(3) n
N22 Ni2 N24 C236 . . . . -114.6(3) n
N22 C221 C222 C223 . . . . -0.1(9) n
N22 C225 C224 C223 . . . . -0.5(8) n
N22 C225 C226 N24 . . . . 21.8(7) n
N23 Ni2 N21 C211 . . . . 170.7(5) n
N23 Ni2 N21 C215 . . . . -10.4(8) n
N23 Ni2 N22 C221 . . . . 91.7(4) n
N23 Ni2 N22 C225 . . . . -76.0(4) n
N23 Ni2 N24 C216 . . . . -147.9(3) n
N23 Ni2 N24 C226 . . . . 93.6(3) n
N23 Ni2 N24 C236 . . . . -26.4(3) n
N23 C231 C232 C233 . . . . 0.5(8) n
N23 C235 C234 C233 . . . . -0.4(8) n
N23 C235 C236 N24 . . . . -24.3(7) n
N24 Ni2 N21 C211 . . . . 163.4(5) n
N24 Ni2 N21 C215 . . . . -17.8(4) n
N24 Ni2 N22 C221 . . . . 173.4(4) n
N24 Ni2 N22 C225 . . . . 5.7(4) n
N24 Ni2 N23 C231 . . . . -166.8(5) n
N24 Ni2 N23 C235 . . . . 14.8(4) n
N24 C216 C215 C214 . . . . -156.9(5) n
N24 C226 C225 C224 . . . . -161.4(5) n
N24 C236 C235 C234 . . . . 160.1(5) n
N122 Ni1 N11 C111 . . . . -102.2(4) n
N122 Ni1 N11 C115 . . . . 79.7(3) n
N122 Ni1 N12 C121 . . . . -178.0(10) n
N122 Ni1 N12 C125 . . . . 2(2) n
N122 Ni1 N13 C131 . . . . 101.8(4) n
N122 Ni1 N13 C135 . . . . -72.4(3) n
N122 Ni1 N14 C116 . . . . -64.6(3) n
N122 Ni1 N14 C126 . . . . 173.2(3) n
N122 Ni1 N14 C136 . . . . 54.1(3) n
N144 Ni1 N11 C111 . . . . -9.4(4) n
N144 Ni1 N11 C115 . . . . 172.5(3) n
N144 Ni1 N12 C121 . . . . 3.1(4) n
N144 Ni1 N12 C125 . . . . -176.8(3) n
N144 Ni1 N13 C131 . . . . 9.7(4) n
N144 Ni1 N13 C135 . . . . -164.5(3) n
N144 Ni1 N14 C116 . . . . 111(2) n
N144 Ni1 N14 C126 . . . . -12(2) n
N144 Ni1 N14 C136 . . . . -131(2) n
N222 Ni2 N21 C211 . . . . -106.7(4) n
N222 Ni2 N21 C215 . . . . 72.2(4) n
N222 Ni2 N22 C221 . . . . 144.0(10) n
N222 Ni2 N22 C225 . . . . -23.0(10) n
N222 Ni2 N23 C231 . . . . 103.1(4) n
N222 Ni2 N23 C235 . . . . -75.4(4) n
N222 Ni2 N24 C216 . . . . -59.8(3) n
N222 Ni2 N24 C226 . . . . -178.3(3) n
N222 Ni2 N24 C236 . . . . 61.6(3) n
N244 Ni2 N21 C211 . . . . -15.6(5) n
N244 Ni2 N21 C215 . . . . 163.2(4) n
N244 Ni2 N22 C221 . . . . -6.3(4) n
N244 Ni2 N22 C225 . . . . -173.9(4) n
N244 Ni2 N23 C231 . . . . 12.3(5) n
N244 Ni2 N23 C235 . . . . -166.2(4) n
N244 Ni2 N24 C216 . . . . 145(10) n
N244 Ni2 N24 C226 . . . . 27(10) n
N244 Ni2 N24 C236 . . . . -93(10) n
C111 N11 C115 C114 . . . . -1.0(7) n
C111 N11 C115 C116 . . . . 175.9(4) n
C111 C112 C113 C114 . . . . -0.6(8) n
C112 C111 N11 C115 . . . . -0.9(7) n
C112 C113 C114 C115 . . . . -1.2(8) n
C113 C114 C115 C116 . . . . -174.6(5) n
C115 C116 N14 C126 . . . . 84.4(5) n
C115 C116 N14 C136 . . . . -150.3(4) n
C116 N14 C126 C125 . . . . -109.3(5) n
C116 N14 C136 C135 . . . . 155.5(4) n
C121 N12 C125 C124 . . . . -0.6(7) n
C121 N12 C125 C126 . . . . -179.4(4) n
C121 C122 C123 C124 . . . . -1.4(8) n
C122 C121 N12 C125 . . . . 1.0(7) n
C122 C123 C124 C125 . . . . 1.8(8) n
C123 C124 C125 C126 . . . . 178.0(5) n
C125 C126 N14 C136 . . . . 124.6(5) n
C126 N14 C136 C135 . . . . -77.9(5) n
C131 N13 C135 C134 . . . . -0.4(7) n
C131 N13 C135 C136 . . . . -176.4(4) n
C131 C132 C133 C134 . . . . 0.5(8) n
C132 C131 N13 C135 . . . . 2.1(7) n
C132 C133 C134 C135 . . . . 1.0(8) n
C133 C134 C135 C136 . . . . 174.7(5) n
C211 N21 C215 C214 . . . . 2.4(8) n
C211 N21 C215 C216 . . . . 179.9(5) n
C211 C212 C213 C214 . . . . -1.8(9) n
C212 C211 N21 C215 . . . . -1.9(8) n
C212 C213 C214 C215 . . . . 2.3(9) n
C213 C214 C215 C216 . . . . -179.9(5) n
C215 C216 N24 C226 . . . . 79.7(5) n
C215 C216 N24 C236 . . . . -153.6(4) n
C216 N24 C226 C225 . . . . -130.5(5) n
C216 N24 C236 C235 . . . . 149.6(4) n
C221 N22 C225 C224 . . . . -1.9(8) n
C221 N22 C225 C226 . . . . 174.9(5) n
C221 C222 C223 C224 . . . . -2.4(9) n
C222 C221 N22 C225 . . . . 2.2(8) n
C222 C223 C224 C225 . . . . 2.7(9) n
C223 C224 C225 C226 . . . . -177.2(5) n
C225 C226 N24 C236 . . . . 101.6(5) n
C226 N24 C236 C235 . . . . -84.2(5) n
C231 N23 C235 C234 . . . . -2.2(8) n
C231 N23 C235 C236 . . . . -177.8(5) n
C231 C232 C233 C234 . . . . -3.2(9) n
C232 C231 N23 C235 . . . . 2.2(8) n
C232 C233 C234 C235 . . . . 3.1(9) n
C233 C234 C235 C236 . . . . 175.0(5) n
